data_4120813
loop_
_publ_author_name
'Daniel A. Evans'
'Ignacio Vargas-Baca'
'Alan H. Cowley'

_publ_section_title
;
 Sterically Directed Functionalization of the Redox-Active
 Bis(imino)acenaphthene Ligand Class: An Experimental and Theoretical
 Investigation
;
_journal_name_full 'Journal of the American Chemical Society'
_journal_page_first 13939
_journal_page_last 13946
_journal_paper_doi 10.1021/ja407070y
_journal_volume 135
_journal_year 2013
_chemical_formula_moiety 'C38 H46 N2'
_chemical_formula_sum 'C38 H46 N2'
_chemical_formula_weight 530.77
_chemical_name_systematic
;
 ?
;
_space_group_IT_number 2
_symmetry_cell_setting triclinic
_symmetry_space_group_name_Hall '-P 1'
_symmetry_space_group_name_H-M 'P -1'
_atom_sites_solution_hydrogens geom
_atom_sites_solution_primary direct
_atom_sites_solution_secondary difmap
_audit_creation_method SHELXL-97
_cell_angle_alpha 95.165(2)
_cell_angle_beta 112.367(3)
_cell_angle_gamma 103.013(2)
_cell_formula_units_Z 4
_cell_length_a 13.782(3)
_cell_length_b 15.462(3)
_cell_length_c 17.085(3)
_cell_measurement_reflns_used 9740
_cell_measurement_temperature 100(2)
_cell_measurement_theta_max 31.0547
_cell_measurement_theta_min 1.3141
_cell_volume 3217.4(11)
_computing_cell_refinement 'CrystalClear (Rigaku Inc., 2008)'
_computing_data_collection 'CrystalClear (Rigaku Inc., 2008)'
_computing_data_reduction 'CrystalClear (Rigaku Inc., 2008)'
_computing_molecular_graphics 'XP SHELXTL/PC, Siemens Analytical'
_computing_structure_refinement 'XL SHELXTL/PC, Siemens Analytical'
_computing_structure_solution
;

SIR97 - Altomare A., Burla M.C., Camalli M., Cascarano G.L., Giacovazzo C., 
Guagliardi A., Moliterni A.G.G., Polidori G.,Spagna R.
;
_diffrn_ambient_temperature 100(2)
_diffrn_measured_fraction_theta_full 1.000
_diffrn_measured_fraction_theta_max 1.000
_diffrn_measurement_device_type 'Rigaku AFC-12 with Saturn 724+ CCD'
_diffrn_measurement_method dtprofit.ref\w-scans
_diffrn_radiation_monochromator graphite
_diffrn_radiation_source 'fine-focus sealed tube'
_diffrn_radiation_type MoK\a
_diffrn_radiation_wavelength 0.71073
_diffrn_reflns_av_R_equivalents 0.0442
_diffrn_reflns_av_sigmaI/netI 0.0356
_diffrn_reflns_limit_h_max 16
_diffrn_reflns_limit_h_min -16
_diffrn_reflns_limit_k_max 18
_diffrn_reflns_limit_k_min -18
_diffrn_reflns_limit_l_max 20
_diffrn_reflns_limit_l_min -20
_diffrn_reflns_number 49709
_diffrn_reflns_theta_full 25.00
_diffrn_reflns_theta_max 25.00
_diffrn_reflns_theta_min 1.38
_exptl_absorpt_coefficient_mu 0.063
_exptl_absorpt_correction_T_max 1.0000
_exptl_absorpt_correction_T_min 0.9322
_exptl_absorpt_correction_type multi-scan
_exptl_absorpt_process_details
;
Abscor. T. Higashi. (2001). Rigaku Corp. Tokyo, Japan
;
_exptl_crystal_colour red
_exptl_crystal_density_diffrn 1.096
_exptl_crystal_description chunk
_exptl_crystal_F_000 1152
_exptl_crystal_size_max 0.25
_exptl_crystal_size_mid 0.16
_exptl_crystal_size_min 0.13
_refine_diff_density_max 0.316
_refine_diff_density_min -0.213
_refine_diff_density_rms 0.037
_refine_ls_extinction_coef 0.0017(5)
_refine_ls_extinction_expression Fc^*^=kFc[1+0.001xFc^2^\l^3^/sin(2\q)]^-1/4^
_refine_ls_extinction_method SHELXL
_refine_ls_goodness_of_fit_ref 1.114
_refine_ls_hydrogen_treatment mixed
_refine_ls_matrix_type full
_refine_ls_number_parameters 762
_refine_ls_number_reflns 11348
_refine_ls_number_restraints 0
_refine_ls_restrained_S_all 1.114
_refine_ls_R_factor_all 0.0709
_refine_ls_R_factor_gt 0.0619
_refine_ls_shift/su_max 0.069
_refine_ls_shift/su_mean 0.002
_refine_ls_structure_factor_coef Fsqd
_refine_ls_weighting_details 'calc w=1/[\s^2^(Fo^2^)+(0.0641P)^2^+1.1873P] where P=(Fo^2^+2Fc^2^)/3'
_refine_ls_weighting_scheme calc
_refine_ls_wR_factor_gt 0.1458
_refine_ls_wR_factor_ref 0.1522
_reflns_number_gt 10249
_reflns_number_total 11348
_reflns_threshold_expression >2sigma(I)
_cod_data_source_file ja407070y_si_005.cif
_cod_data_source_block shelxl
_cod_database_code 4120813

loop_
_symmetry_equiv_pos_as_xyz
'x, y, z'
'-x, -y, -z'

loop_
_atom_site_label
_atom_site_type_symbol
_atom_site_fract_x
_atom_site_fract_y
_atom_site_fract_z
_atom_site_U_iso_or_equiv
_atom_site_adp_type
_atom_site_occupancy
_atom_site_symmetry_multiplicity
_atom_site_calc_flag
_atom_site_refinement_flags
C1 C 0.58127(15) 0.22753(12) 0.25643(12) 0.0296(4) Uani 1 1 d .
C2 C 0.50422(15) 0.14465(12) 0.25921(12) 0.0289(4) Uani 1 1 d .
C3 C 0.39931(16) 0.12601(13) 0.25771(13) 0.0327(5) Uani 1 1 d .
H3 H 0.3627 0.1717 0.2542 0.039 Uiso 1 1 calc R
C4 C 0.35033(16) 0.03817(13) 0.26151(13) 0.0341(5) Uani 1 1 d .
H4 H 0.2802 0.0248 0.2626 0.041 Uiso 1 1 calc R
C5 C 0.40111(16) -0.03105(13) 0.26379(13) 0.0326(5) Uani 1 1 d .
H5 H 0.3649 -0.0902 0.2660 0.039 Uiso 1 1 calc R
C6 C 0.50413(15) -0.01401(13) 0.26279(12) 0.0292(4) Uani 1 1 d .
C7 C 0.55420(15) 0.07516(12) 0.26422(12) 0.0272(4) Uani 1 1 d .
C8 C 0.56341(16) -0.08454(13) 0.25795(13) 0.0311(4) Uani 1 1 d .
C9 C 0.69018(16) -0.04407(13) 0.30389(13) 0.0302(4) Uani 1 1 d .
C10 C 0.73061(16) 0.05118(13) 0.29170(13) 0.0306(4) Uani 1 1 d .
H10 H 0.8037 0.0723 0.2975 0.037 Uiso 1 1 calc R
C11 C 0.66655(15) 0.10644(12) 0.27311(12) 0.0275(4) Uani 1 1 d .
C12 C 0.68561(16) 0.20362(12) 0.26698(12) 0.0293(4) Uani 1 1 d .
C13 C 0.46908(16) 0.32290(12) 0.23061(14) 0.0323(5) Uani 1 1 d .
C14 C 0.45728(17) 0.36649(13) 0.30026(14) 0.0340(5) Uani 1 1 d .
C15 C 0.35690(17) 0.38216(13) 0.28604(14) 0.0357(5) Uani 1 1 d .
H15 H 0.3483 0.4124 0.3329 0.043 Uiso 1 1 calc R
C16 C 0.26912(17) 0.35521(13) 0.20597(14) 0.0367(5) Uani 1 1 d .
C17 C 0.28524(17) 0.31462(14) 0.13769(14) 0.0376(5) Uani 1 1 d .
H17 H 0.2263 0.2968 0.0821 0.045 Uiso 1 1 calc R
C18 C 0.38443(17) 0.29905(13) 0.14771(14) 0.0352(5) Uani 1 1 d .
C19 C 0.55113(18) 0.39327(15) 0.38798(14) 0.0417(5) Uani 1 1 d .
H19A H 0.5310 0.4261 0.4285 0.062 Uiso 1 1 calc R
H19B H 0.6154 0.4323 0.3844 0.062 Uiso 1 1 calc R
H19C H 0.5681 0.3389 0.4082 0.062 Uiso 1 1 calc R
C20 C 0.16008(18) 0.37080(16) 0.19325(17) 0.0477(6) Uani 1 1 d .
H20A H 0.1109 0.3151 0.1952 0.072 Uiso 1 1 calc R
H20B H 0.1278 0.3878 0.1371 0.072 Uiso 1 1 calc R
H20C H 0.1708 0.4195 0.2392 0.072 Uiso 1 1 calc R
C21 C 0.4012(2) 0.25779(16) 0.07200(15) 0.0479(6) Uani 1 1 d .
H21A H 0.3354 0.2491 0.0189 0.072 Uiso 1 1 calc R
H21B H 0.4152 0.1992 0.0806 0.072 Uiso 1 1 calc R
H21C H 0.4638 0.2983 0.0674 0.072 Uiso 1 1 calc R
C22 C 0.86097(15) 0.23161(12) 0.27502(13) 0.0311(4) Uani 1 1 d .
C23 C 0.94592(16) 0.24135(13) 0.35653(13) 0.0341(5) Uani 1 1 d .
C24 C 1.03540(17) 0.21182(13) 0.36003(14) 0.0374(5) Uani 1 1 d .
H24 H 1.0928 0.2169 0.4147 0.045 Uiso 1 1 calc R
C25 C 1.04370(16) 0.17523(14) 0.28632(15) 0.0375(5) Uani 1 1 d .
C26 C 0.95828(17) 0.16744(14) 0.20698(14) 0.0361(5) Uani 1 1 d .
H26 H 0.9628 0.1425 0.1560 0.043 Uiso 1 1 calc R
C27 C 0.86625(16) 0.19498(13) 0.19962(13) 0.0337(5) Uani 1 1 d .
C28 C 0.93673(19) 0.27795(15) 0.43699(14) 0.0444(5) Uani 1 1 d .
H28A H 0.8780 0.2352 0.4443 0.067 Uiso 1 1 calc R
H28B H 0.9202 0.3362 0.4323 0.067 Uiso 1 1 calc R
H28C H 1.0060 0.2864 0.4869 0.067 Uiso 1 1 calc R
C29 C 1.14311(18) 0.14649(16) 0.29080(17) 0.0490(6) Uani 1 1 d .
H29A H 1.1212 0.0951 0.2438 0.073 Uiso 1 1 calc R
H29B H 1.1767 0.1286 0.3463 0.073 Uiso 1 1 calc R
H29C H 1.1959 0.1971 0.2852 0.073 Uiso 1 1 calc R
C30 C 0.77209(18) 0.18236(16) 0.11352(14) 0.0420(5) Uani 1 1 d .
H30A H 0.7089 0.1353 0.1102 0.063 Uiso 1 1 calc R
H30B H 0.7932 0.1642 0.0673 0.063 Uiso 1 1 calc R
H30C H 0.7529 0.2394 0.1071 0.063 Uiso 1 1 calc R
C31 C 0.52459(18) -0.13631(14) 0.16280(14) 0.0398(5) Uani 1 1 d .
C32 C 0.39915(19) -0.16936(15) 0.11937(15) 0.0481(6) Uani 1 1 d .
H32A H 0.3697 -0.1172 0.1107 0.072 Uiso 1 1 calc R
H32B H 0.3721 -0.2032 0.1563 0.072 Uiso 1 1 calc R
H32C H 0.3756 -0.2088 0.0634 0.072 Uiso 1 1 calc R
C33 C 0.5640(2) -0.07668(16) 0.10772(15) 0.0504(6) Uani 1 1 d .
H33A H 0.5351 -0.1108 0.0486 0.076 Uiso 1 1 calc R
H33B H 0.6441 -0.0584 0.1322 0.076 Uiso 1 1 calc R
H33C H 0.5379 -0.0227 0.1072 0.076 Uiso 1 1 calc R
C34 C 0.5674(2) -0.22028(15) 0.16544(16) 0.0505(6) Uani 1 1 d .
H34A H 0.5431 -0.2577 0.2015 0.076 Uiso 1 1 calc R
H34B H 0.6475 -0.2011 0.1897 0.076 Uiso 1 1 calc R
H34C H 0.5389 -0.2555 0.1068 0.076 Uiso 1 1 calc R
C35 C 0.74060(16) -0.05010(13) 0.40250(13) 0.0315(4) Uani 1 1 d .
C36 C 0.72749(19) -0.14989(14) 0.40865(15) 0.0426(5) Uani 1 1 d .
H36A H 0.7593 -0.1550 0.4694 0.064 Uiso 1 1 calc R
H36B H 0.7651 -0.1755 0.3780 0.064 Uiso 1 1 calc R
H36C H 0.6496 -0.1831 0.3824 0.064 Uiso 1 1 calc R
C37 C 0.86268(18) -0.00131(16) 0.44417(14) 0.0440(5) Uani 1 1 d .
H37A H 0.8734 0.0641 0.4484 0.066 Uiso 1 1 calc R
H37B H 0.8978 -0.0222 0.4089 0.066 Uiso 1 1 calc R
H37C H 0.8953 -0.0145 0.5021 0.066 Uiso 1 1 calc R
C38 C 0.68506(18) -0.00908(16) 0.45161(14) 0.0412(5) Uani 1 1 d .
H38A H 0.6077 -0.0433 0.4283 0.062 Uiso 1 1 calc R
H38B H 0.6912 0.0541 0.4454 0.062 Uiso 1 1 calc R
H38C H 0.7205 -0.0115 0.5128 0.062 Uiso 1 1 calc R
C39 C 0.78954(16) 0.28403(13) 0.70131(12) 0.0287(4) Uani 1 1 d .
C40 C 0.83869(16) 0.36626(13) 0.67605(12) 0.0297(4) Uani 1 1 d .
C41 C 0.79445(17) 0.42158(14) 0.61974(14) 0.0368(5) Uani 1 1 d .
H41 H 0.7178 0.4080 0.5867 0.044 Uiso 1 1 calc R
C42 C 0.86632(18) 0.49667(15) 0.61395(14) 0.0409(5) Uani 1 1 d .
H42 H 0.8379 0.5355 0.5768 0.049 Uiso 1 1 calc R
C43 C 0.97916(17) 0.51710(14) 0.66100(13) 0.0351(5) Uani 1 1 d .
H43 H 1.0256 0.5699 0.6560 0.042 Uiso 1 1 calc R
C44 C 1.02493(16) 0.46152(13) 0.71506(12) 0.0297(4) Uani 1 1 d .
C45 C 0.95135(15) 0.38805(12) 0.72214(12) 0.0273(4) Uani 1 1 d .
C46 C 1.14578(16) 0.47390(13) 0.76488(13) 0.0311(4) Uani 1 1 d .
C47 C 1.16983(16) 0.43661(13) 0.85002(13) 0.0323(5) Uani 1 1 d .
C48 C 1.08635(16) 0.34911(13) 0.84149(12) 0.0293(4) Uani 1 1 d .
H48 H 1.1073 0.3093 0.8800 0.035 Uiso 1 1 calc R
C49 C 0.98491(15) 0.32731(12) 0.78129(11) 0.0250(4) Uani 1 1 d .
C50 C 0.88390(15) 0.25346(12) 0.76118(12) 0.0270(4) Uani 1 1 d .
C51 C 0.60313(15) 0.27470(13) 0.63486(12) 0.0292(4) Uani 1 1 d .
C52 C 0.53860(15) 0.23062(13) 0.54941(12) 0.0298(4) Uani 1 1 d .
C53 C 0.44860(16) 0.25912(13) 0.50240(13) 0.0320(4) Uani 1 1 d .
H53 H 0.4045 0.2298 0.4440 0.038 Uiso 1 1 calc R
C54 C 0.42115(15) 0.32909(13) 0.53801(13) 0.0308(4) Uani 1 1 d .
C55 C 0.48676(16) 0.37109(13) 0.62327(13) 0.0312(4) Uani 1 1 d .
H55 H 0.4692 0.4194 0.6482 0.037 Uiso 1 1 calc R
C56 C 0.57697(16) 0.34506(12) 0.67327(12) 0.0301(4) Uani 1 1 d .
C57 C 0.56886(18) 0.15558(15) 0.50961(14) 0.0404(5) Uani 1 1 d .
H57A H 0.5083 0.1241 0.4543 0.061 Uiso 1 1 calc R
H57B H 0.5836 0.1127 0.5485 0.061 Uiso 1 1 calc R
H57C H 0.6344 0.1812 0.5001 0.061 Uiso 1 1 calc R
C58 C 0.32109(17) 0.35746(15) 0.48716(14) 0.0393(5) Uani 1 1 d .
H58A H 0.2710 0.3488 0.5158 0.059 Uiso 1 1 calc R
H58B H 0.2843 0.3206 0.4287 0.059 Uiso 1 1 calc R
H58C H 0.3430 0.4214 0.4839 0.059 Uiso 1 1 calc R
C59 C 0.64587(18) 0.39159(14) 0.76616(13) 0.0395(5) Uani 1 1 d .
H59A H 0.7178 0.4266 0.7719 0.059 Uiso 1 1 calc R
H59B H 0.6547 0.3461 0.8027 0.059 Uiso 1 1 calc R
H59C H 0.6098 0.4323 0.7841 0.059 Uiso 1 1 calc R
C60 C 0.95647(15) 0.14944(12) 0.84030(12) 0.0295(4) Uani 1 1 d .
C61 C 1.01191(17) 0.10184(13) 0.80758(14) 0.0346(5) Uani 1 1 d .
C62 C 1.09086(18) 0.06853(14) 0.86476(15) 0.0413(5) Uani 1 1 d .
H62 H 1.1298 0.0367 0.8432 0.050 Uiso 1 1 calc R
C63 C 1.11457(17) 0.08025(14) 0.95214(15) 0.0422(5) Uani 1 1 d .
C64 C 1.05813(17) 0.12881(14) 0.98269(14) 0.0401(5) Uani 1 1 d .
H64 H 1.0738 0.1378 1.0425 0.048 Uiso 1 1 calc R
C65 C 0.97964(16) 0.16449(13) 0.92835(13) 0.0338(5) Uani 1 1 d .
C66 C 0.9858(2) 0.08625(16) 0.71221(15) 0.0498(6) Uani 1 1 d .
H66A H 0.9063 0.0685 0.6790 0.075 Uiso 1 1 calc R
H66B H 1.0154 0.0380 0.6980 0.075 Uiso 1 1 calc R
H66C H 1.0187 0.1421 0.6978 0.075 Uiso 1 1 calc R
C67 C 1.1970(2) 0.03975(17) 1.01274(18) 0.0600(7) Uani 1 1 d .
H67A H 1.1587 -0.0182 1.0205 0.090 Uiso 1 1 calc R
H67B H 1.2373 0.0813 1.0687 0.090 Uiso 1 1 calc R
H67C H 1.2483 0.0300 0.9882 0.090 Uiso 1 1 calc R
C68 C 0.9207(2) 0.21856(17) 0.96163(15) 0.0476(6) Uani 1 1 d .
H68A H 0.9451 0.2216 1.0239 0.071 Uiso 1 1 calc R
H68B H 0.8418 0.1895 0.9326 0.071 Uiso 1 1 calc R
H68C H 0.9368 0.2799 0.9501 0.071 Uiso 1 1 calc R
C69 C 1.19862(18) 0.43453(14) 0.70781(15) 0.0396(5) Uani 1 1 d .
C70 C 1.1742(2) 0.47647(15) 0.62669(15) 0.0461(6) Uani 1 1 d .
H70A H 1.2124 0.4563 0.5937 0.069 Uiso 1 1 calc R
H70B H 1.1993 0.5426 0.6437 0.069 Uiso 1 1 calc R
H70C H 1.0953 0.4572 0.5910 0.069 Uiso 1 1 calc R
C71 C 1.32427(19) 0.46286(17) 0.75926(19) 0.0556(7) Uani 1 1 d .
H71A H 1.3431 0.4335 0.8093 0.083 Uiso 1 1 calc R
H71B H 1.3509 0.5287 0.7789 0.083 Uiso 1 1 calc R
H71C H 1.3584 0.4444 0.7221 0.083 Uiso 1 1 calc R
C72 C 1.1562(2) 0.33195(15) 0.68102(17) 0.0491(6) Uani 1 1 d .
H72A H 1.1847 0.3112 0.6405 0.074 Uiso 1 1 calc R
H72B H 1.0761 0.3139 0.6531 0.074 Uiso 1 1 calc R
H72C H 1.1805 0.3047 0.7322 0.074 Uiso 1 1 calc R
C73 C 1.18888(19) 0.51056(15) 0.92893(14) 0.0444(6) Uani 1 1 d .
C74 C 1.2970(2) 0.58302(16) 0.95252(17) 0.0605(7) Uani 1 1 d .
H74A H 1.2928 0.6124 0.9033 0.091 Uiso 1 1 calc R
H74B H 1.3569 0.5547 0.9671 0.091 Uiso 1 1 calc R
H74C H 1.3105 0.6283 1.0023 0.091 Uiso 1 1 calc R
C75 C 1.2013(3) 0.46602(18) 1.00751(15) 0.0677(8) Uani 1 1 d .
H75A H 1.2229 0.5126 1.0585 0.102 Uiso 1 1 calc R
H75B H 1.2576 0.4341 1.0173 0.102 Uiso 1 1 calc R
H75C H 1.1315 0.4229 0.9969 0.102 Uiso 1 1 calc R
C76 C 1.0962(2) 0.55335(17) 0.90971(16) 0.0558(7) Uani 1 1 d .
H76A H 1.1091 0.5955 0.9614 0.084 Uiso 1 1 calc R
H76B H 1.0272 0.5061 0.8926 0.084 Uiso 1 1 calc R
H76C H 1.0921 0.5863 0.8627 0.084 Uiso 1 1 calc R
N1 N 0.57095(14) 0.30586(11) 0.24357(11) 0.0352(4) Uani 1 1 d .
N2 N 0.76875(13) 0.26196(11) 0.26883(11) 0.0331(4) Uani 1 1 d .
N4 N 0.86727(13) 0.17671(10) 0.78319(10) 0.0304(4) Uani 1 1 d .
N3 N 0.69123(13) 0.24208(11) 0.68569(10) 0.0309(4) Uani 1 1 d .
H8 H 0.5412(15) -0.1320(13) 0.2885(12) 0.027(5) Uiso 1 1 d .
H9 H 0.7250(15) -0.0812(13) 0.2749(12) 0.027(5) Uiso 1 1 d .
H46 H 1.1842(16) 0.5421(14) 0.7823(12) 0.030(5) Uiso 1 1 d .
H47 H 1.2360(16) 0.4167(13) 0.8639(12) 0.025(5) Uiso 1 1 d .

loop_
_atom_site_aniso_label
_atom_site_aniso_U_11
_atom_site_aniso_U_22
_atom_site_aniso_U_33
_atom_site_aniso_U_23
_atom_site_aniso_U_13
_atom_site_aniso_U_12
C1 0.0274(10) 0.0226(10) 0.0356(11) 0.0077(8) 0.0109(9) 0.0042(8)
C2 0.0269(10) 0.0245(10) 0.0339(11) 0.0099(8) 0.0113(8) 0.0057(8)
C3 0.0286(11) 0.0309(11) 0.0389(11) 0.0122(9) 0.0128(9) 0.0089(9)
C4 0.0253(11) 0.0343(11) 0.0430(12) 0.0136(9) 0.0144(9) 0.0059(9)
C5 0.0288(11) 0.0264(10) 0.0399(11) 0.0126(9) 0.0129(9) 0.0023(9)
C6 0.0260(10) 0.0262(10) 0.0321(10) 0.0114(8) 0.0087(8) 0.0046(8)
C7 0.0250(10) 0.0245(10) 0.0306(10) 0.0092(8) 0.0101(8) 0.0048(8)
C8 0.0301(11) 0.0224(10) 0.0380(11) 0.0091(8) 0.0125(9) 0.0040(8)
C9 0.0287(11) 0.0251(10) 0.0379(11) 0.0085(8) 0.0142(9) 0.0076(9)
C10 0.0258(10) 0.0266(10) 0.0396(11) 0.0097(8) 0.0148(9) 0.0044(8)
C11 0.0256(10) 0.0239(10) 0.0309(10) 0.0078(8) 0.0105(8) 0.0043(8)
C12 0.0276(11) 0.0246(10) 0.0340(11) 0.0100(8) 0.0112(9) 0.0051(8)
C13 0.0284(11) 0.0208(9) 0.0474(12) 0.0133(9) 0.0151(9) 0.0049(8)
C14 0.0330(11) 0.0233(10) 0.0446(12) 0.0123(9) 0.0159(10) 0.0037(9)
C15 0.0365(12) 0.0272(10) 0.0475(13) 0.0124(9) 0.0210(10) 0.0078(9)
C16 0.0323(12) 0.0268(10) 0.0540(14) 0.0176(10) 0.0188(10) 0.0081(9)
C17 0.0309(11) 0.0309(11) 0.0437(12) 0.0130(9) 0.0082(10) 0.0057(9)
C18 0.0352(12) 0.0254(10) 0.0428(12) 0.0109(9) 0.0140(10) 0.0063(9)
C19 0.0382(13) 0.0382(12) 0.0448(13) 0.0117(10) 0.0159(10) 0.0045(10)
C20 0.0346(13) 0.0451(13) 0.0662(16) 0.0197(12) 0.0212(12) 0.0123(11)
C21 0.0477(14) 0.0454(13) 0.0466(14) 0.0050(11) 0.0173(11) 0.0110(11)
C22 0.0253(10) 0.0220(9) 0.0450(12) 0.0137(9) 0.0142(9) 0.0025(8)
C23 0.0299(11) 0.0220(10) 0.0437(12) 0.0113(9) 0.0109(9) 0.0002(8)
C24 0.0275(11) 0.0277(10) 0.0461(13) 0.0125(9) 0.0062(10) 0.0010(9)
C25 0.0252(11) 0.0284(10) 0.0573(14) 0.0181(10) 0.0145(10) 0.0055(9)
C26 0.0332(12) 0.0337(11) 0.0474(13) 0.0163(9) 0.0218(10) 0.0084(9)
C27 0.0272(11) 0.0317(11) 0.0428(12) 0.0172(9) 0.0144(9) 0.0057(9)
C28 0.0438(13) 0.0349(12) 0.0449(13) 0.0068(10) 0.0115(11) 0.0052(10)
C29 0.0318(12) 0.0421(13) 0.0728(17) 0.0184(12) 0.0189(12) 0.0121(10)
C30 0.0384(12) 0.0501(13) 0.0418(12) 0.0181(10) 0.0176(10) 0.0150(11)
C31 0.0417(13) 0.0297(11) 0.0403(12) 0.0029(9) 0.0129(10) 0.0044(10)
C32 0.0458(14) 0.0350(12) 0.0450(13) 0.0033(10) 0.0047(11) 0.0036(11)
C33 0.0616(16) 0.0459(14) 0.0382(13) 0.0042(10) 0.0204(12) 0.0067(12)
C34 0.0524(15) 0.0339(12) 0.0576(15) -0.0031(11) 0.0196(12) 0.0084(11)
C35 0.0307(11) 0.0312(10) 0.0357(11) 0.0105(9) 0.0146(9) 0.0116(9)
C36 0.0508(14) 0.0374(12) 0.0473(13) 0.0201(10) 0.0218(11) 0.0196(11)
C37 0.0341(12) 0.0535(14) 0.0418(13) 0.0135(11) 0.0113(10) 0.0135(11)
C38 0.0428(13) 0.0490(13) 0.0361(12) 0.0108(10) 0.0169(10) 0.0187(11)
C39 0.0289(11) 0.0266(10) 0.0301(10) 0.0086(8) 0.0119(8) 0.0059(9)
C40 0.0300(11) 0.0286(10) 0.0329(11) 0.0120(8) 0.0142(9) 0.0080(9)
C41 0.0306(11) 0.0386(12) 0.0425(12) 0.0199(10) 0.0137(9) 0.0099(9)
C42 0.0396(13) 0.0395(12) 0.0492(13) 0.0264(10) 0.0182(11) 0.0152(10)
C43 0.0379(12) 0.0292(10) 0.0438(12) 0.0169(9) 0.0208(10) 0.0092(9)
C44 0.0314(11) 0.0255(10) 0.0344(11) 0.0086(8) 0.0159(9) 0.0070(8)
C45 0.0292(10) 0.0235(9) 0.0323(10) 0.0096(8) 0.0146(9) 0.0083(8)
C46 0.0316(11) 0.0219(10) 0.0419(12) 0.0090(8) 0.0175(9) 0.0062(9)
C47 0.0260(11) 0.0270(10) 0.0381(11) 0.0088(9) 0.0080(9) 0.0048(9)
C48 0.0306(11) 0.0261(10) 0.0299(10) 0.0100(8) 0.0110(9) 0.0063(8)
C49 0.0287(10) 0.0212(9) 0.0266(10) 0.0067(7) 0.0135(8) 0.0052(8)
C50 0.0269(10) 0.0243(9) 0.0285(10) 0.0071(8) 0.0118(8) 0.0035(8)
C51 0.0242(10) 0.0277(10) 0.0352(11) 0.0118(8) 0.0124(9) 0.0037(8)
C52 0.0263(10) 0.0316(10) 0.0335(11) 0.0072(8) 0.0145(9) 0.0075(9)
C53 0.0281(11) 0.0340(11) 0.0322(11) 0.0054(9) 0.0115(9) 0.0078(9)
C54 0.0252(10) 0.0323(10) 0.0364(11) 0.0090(9) 0.0143(9) 0.0071(9)
C55 0.0337(11) 0.0245(10) 0.0384(11) 0.0080(8) 0.0184(9) 0.0067(9)
C56 0.0307(11) 0.0238(10) 0.0341(11) 0.0084(8) 0.0139(9) 0.0023(8)
C57 0.0404(13) 0.0445(13) 0.0395(12) 0.0068(10) 0.0157(10) 0.0197(10)
C58 0.0322(12) 0.0428(12) 0.0435(12) 0.0077(10) 0.0142(10) 0.0142(10)
C59 0.0446(13) 0.0304(11) 0.0362(12) 0.0059(9) 0.0121(10) 0.0052(10)
C60 0.0230(10) 0.0242(10) 0.0351(11) 0.0119(8) 0.0083(8) -0.0006(8)
C61 0.0356(12) 0.0243(10) 0.0429(12) 0.0103(9) 0.0159(10) 0.0055(9)
C62 0.0376(12) 0.0313(11) 0.0577(15) 0.0149(10) 0.0201(11) 0.0119(10)
C63 0.0280(11) 0.0329(11) 0.0560(14) 0.0201(10) 0.0078(10) 0.0030(9)
C64 0.0349(12) 0.0389(12) 0.0360(12) 0.0159(10) 0.0070(10) 0.0010(10)
C65 0.0305(11) 0.0309(11) 0.0370(11) 0.0129(9) 0.0129(9) 0.0028(9)
C66 0.0686(17) 0.0392(13) 0.0480(14) 0.0118(11) 0.0285(13) 0.0181(12)
C67 0.0389(14) 0.0498(15) 0.0765(19) 0.0311(14) 0.0052(13) 0.0104(12)
C68 0.0511(15) 0.0600(15) 0.0399(13) 0.0173(11) 0.0248(11) 0.0170(12)
C69 0.0394(13) 0.0342(11) 0.0585(14) 0.0168(10) 0.0315(11) 0.0125(10)
C70 0.0567(15) 0.0392(12) 0.0608(15) 0.0160(11) 0.0420(13) 0.0142(11)
C71 0.0447(14) 0.0512(15) 0.094(2) 0.0316(14) 0.0449(14) 0.0209(12)
C72 0.0674(17) 0.0341(12) 0.0665(16) 0.0132(11) 0.0465(14) 0.0187(12)
C73 0.0482(14) 0.0354(12) 0.0346(12) 0.0022(9) 0.0062(10) 0.0046(11)
C74 0.0588(17) 0.0303(12) 0.0586(16) 0.0031(11) -0.0014(13) -0.0034(12)
C75 0.098(2) 0.0469(15) 0.0352(13) 0.0055(11) 0.0125(14) 0.0049(15)
C76 0.0783(19) 0.0465(14) 0.0461(14) 0.0004(11) 0.0279(13) 0.0240(14)
N1 0.0310(9) 0.0253(9) 0.0481(11) 0.0112(8) 0.0144(8) 0.0076(7)
N2 0.0271(9) 0.0272(9) 0.0426(10) 0.0119(7) 0.0127(8) 0.0044(7)
N4 0.0284(9) 0.0266(8) 0.0334(9) 0.0123(7) 0.0106(7) 0.0040(7)
N3 0.0261(9) 0.0286(9) 0.0338(9) 0.0097(7) 0.0095(7) 0.0036(7)

loop_
_atom_type_symbol
_atom_type_description
_atom_type_scat_dispersion_real
_atom_type_scat_dispersion_imag
_atom_type_scat_source
C C 0.0033 0.0016 'International Tables Vol C Tables 4.2.6.8 and 6.1.1.4'
H H 0.0000 0.0000 'International Tables Vol C Tables 4.2.6.8 and 6.1.1.4'
N N 0.0061 0.0033 'International Tables Vol C Tables 4.2.6.8 and 6.1.1.4'

loop_
_geom_angle_atom_site_label_1
_geom_angle_atom_site_label_2
_geom_angle_atom_site_label_3
_geom_angle
N1 C1 C2 132.30(18)
N1 C1 C12 120.84(17)
C2 C1 C12 106.77(15)
C7 C2 C3 118.83(17)
C7 C2 C1 107.66(16)
C3 C2 C1 133.51(18)
C4 C3 C2 117.75(18)
C4 C3 H3 121.1
C2 C3 H3 121.1
C3 C4 C5 122.18(19)
C3 C4 H4 118.9
C5 C4 H4 118.9
C6 C5 C4 120.63(18)
C6 C5 H5 119.7
C4 C5 H5 119.7
C7 C6 C5 116.20(18)
C7 C6 C8 118.31(17)
C5 C6 C8 125.47(17)
C6 C7 C2 124.20(18)
C6 C7 C11 123.20(17)
C2 C7 C11 112.59(16)
C6 C8 C9 112.00(16)
C6 C8 C31 112.37(16)
C9 C8 C31 112.29(17)
C6 C8 H8 106.9(11)
C9 C8 H8 108.2(11)
C31 C8 H8 104.5(11)
C10 C9 C8 113.77(16)
C10 C9 C35 110.71(16)
C8 C9 C35 113.94(16)
C10 C9 H9 103.5(11)
C8 C9 H9 108.3(11)
C35 C9 H9 105.8(10)
C11 C10 C9 122.02(18)
C11 C10 H10 119.0
C9 C10 H10 119.0
C10 C11 C7 119.65(17)
C10 C11 C12 134.05(18)
C7 C11 C12 105.96(16)
N2 C12 C11 131.57(18)
N2 C12 C1 121.65(17)
C11 C12 C1 106.78(15)
C14 C13 C18 121.29(19)
C14 C13 N1 119.27(18)
C18 C13 N1 119.39(19)
C15 C14 C13 118.20(19)
C15 C14 C19 122.0(2)
C13 C14 C19 119.78(19)
C16 C15 C14 122.3(2)
C16 C15 H15 118.9
C14 C15 H15 118.9
C15 C16 C17 117.72(19)
C15 C16 C20 121.0(2)
C17 C16 C20 121.3(2)
C16 C17 C18 122.4(2)
C16 C17 H17 118.8
C18 C17 H17 118.8
C17 C18 C13 117.9(2)
C17 C18 C21 121.49(19)
C13 C18 C21 120.61(19)
C14 C19 H19A 109.5
C14 C19 H19B 109.5
H19A C19 H19B 109.5
C14 C19 H19C 109.5
H19A C19 H19C 109.5
H19B C19 H19C 109.5
C16 C20 H20A 109.5
C16 C20 H20B 109.5
H20A C20 H20B 109.5
C16 C20 H20C 109.5
H20A C20 H20C 109.5
H20B C20 H20C 109.5
C18 C21 H21A 109.5
C18 C21 H21B 109.5
H21A C21 H21B 109.5
C18 C21 H21C 109.5
H21A C21 H21C 109.5
H21B C21 H21C 109.5
C27 C22 C23 121.50(19)
C27 C22 N2 119.05(18)
C23 C22 N2 119.43(19)
C24 C23 C22 117.8(2)
C24 C23 C28 121.53(19)
C22 C23 C28 120.55(19)
C25 C24 C23 122.3(2)
C25 C24 H24 118.8
C23 C24 H24 118.8
C24 C25 C26 118.00(19)
C24 C25 C29 121.8(2)
C26 C25 C29 120.2(2)
C25 C26 C27 122.2(2)
C25 C26 H26 118.9
C27 C26 H26 118.9
C26 C27 C22 118.14(19)
C26 C27 C30 121.6(2)
C22 C27 C30 120.19(18)
C23 C28 H28A 109.5
C23 C28 H28B 109.5
H28A C28 H28B 109.5
C23 C28 H28C 109.5
H28A C28 H28C 109.5
H28B C28 H28C 109.5
C25 C29 H29A 109.5
C25 C29 H29B 109.5
H29A C29 H29B 109.5
C25 C29 H29C 109.5
H29A C29 H29C 109.5
H29B C29 H29C 109.5
C27 C30 H30A 109.5
C27 C30 H30B 109.5
H30A C30 H30B 109.5
C27 C30 H30C 109.5
H30A C30 H30C 109.5
H30B C30 H30C 109.5
C33 C31 C32 108.26(19)
C33 C31 C34 109.7(2)
C32 C31 C34 107.62(18)
C33 C31 C8 112.44(17)
C32 C31 C8 109.78(18)
C34 C31 C8 108.95(17)
C31 C32 H32A 109.5
C31 C32 H32B 109.5
H32A C32 H32B 109.5
C31 C32 H32C 109.5
H32A C32 H32C 109.5
H32B C32 H32C 109.5
C31 C33 H33A 109.5
C31 C33 H33B 109.5
H33A C33 H33B 109.5
C31 C33 H33C 109.5
H33A C33 H33C 109.5
H33B C33 H33C 109.5
C31 C34 H34A 109.5
C31 C34 H34B 109.5
H34A C34 H34B 109.5
C31 C34 H34C 109.5
H34A C34 H34C 109.5
H34B C34 H34C 109.5
C38 C35 C37 108.89(18)
C38 C35 C36 109.97(17)
C37 C35 C36 107.56(17)
C38 C35 C9 111.71(16)
C37 C35 C9 110.40(16)
C36 C35 C9 108.21(16)
C35 C36 H36A 109.5
C35 C36 H36B 109.5
H36A C36 H36B 109.5
C35 C36 H36C 109.5
H36A C36 H36C 109.5
H36B C36 H36C 109.5
C35 C37 H37A 109.5
C35 C37 H37B 109.5
H37A C37 H37B 109.5
C35 C37 H37C 109.5
H37A C37 H37C 109.5
H37B C37 H37C 109.5
C35 C38 H38A 109.5
C35 C38 H38B 109.5
H38A C38 H38B 109.5
C35 C38 H38C 109.5
H38A C38 H38C 109.5
H38B C38 H38C 109.5
N3 C39 C40 133.02(18)
N3 C39 C50 120.18(17)
C40 C39 C50 106.71(16)
C45 C40 C41 119.16(17)
C45 C40 C39 107.50(16)
C41 C40 C39 133.32(18)
C42 C41 C40 117.66(19)
C42 C41 H41 121.2
C40 C41 H41 121.2
C41 C42 C43 122.06(19)
C41 C42 H42 119.0
C43 C42 H42 119.0
C44 C43 C42 121.18(18)
C44 C43 H43 119.4
C42 C43 H43 119.4
C45 C44 C43 115.91(18)
C45 C44 C46 118.33(17)
C43 C44 C46 125.75(17)
C40 C45 C44 123.94(17)
C40 C45 C49 112.97(16)
C44 C45 C49 123.06(17)
C44 C46 C47 111.72(16)
C44 C46 C69 112.43(17)
C47 C46 C69 112.43(16)
C44 C46 H46 107.7(11)
C47 C46 H46 106.8(11)
C69 C46 H46 105.2(11)
C48 C47 C46 113.99(16)
C48 C47 C73 111.55(17)
C46 C47 C73 112.43(16)
C48 C47 H47 101.2(11)
C46 C47 H47 108.5(11)
C73 C47 H47 108.3(11)
C49 C48 C47 121.20(17)
C49 C48 H48 119.4
C47 C48 H48 119.4
C48 C49 C45 120.02(17)
C48 C49 C50 134.29(17)
C45 C49 C50 105.42(15)
N4 C50 C49 132.69(18)
N4 C50 C39 121.02(17)
C49 C50 C39 106.27(15)
C52 C51 C56 121.08(18)
C52 C51 N3 118.93(17)
C56 C51 N3 119.75(17)
C53 C52 C51 118.37(18)
C53 C52 C57 121.62(18)
C51 C52 C57 120.00(17)
C54 C53 C52 122.05(19)
C54 C53 H53 119.0
C52 C53 H53 119.0
C55 C54 C53 118.05(18)
C55 C54 C58 120.37(18)
C53 C54 C58 121.55(18)
C56 C55 C54 122.33(19)
C56 C55 H55 118.8
C54 C55 H55 118.8
C55 C56 C51 118.10(18)
C55 C56 C59 120.93(18)
C51 C56 C59 120.96(18)
C52 C57 H57A 109.5
C52 C57 H57B 109.5
H57A C57 H57B 109.5
C52 C57 H57C 109.5
H57A C57 H57C 109.5
H57B C57 H57C 109.5
C54 C58 H58A 109.5
C54 C58 H58B 109.5
H58A C58 H58B 109.5
C54 C58 H58C 109.5
H58A C58 H58C 109.5
H58B C58 H58C 109.5
C56 C59 H59A 109.5
C56 C59 H59B 109.5
H59A C59 H59B 109.5
C56 C59 H59C 109.5
H59A C59 H59C 109.5
H59B C59 H59C 109.5
C61 C60 C65 121.33(18)
C61 C60 N4 120.25(18)
C65 C60 N4 118.17(18)
C62 C61 C60 118.3(2)
C62 C61 C66 121.1(2)
C60 C61 C66 120.57(19)
C63 C62 C61 122.2(2)
C63 C62 H62 118.9
C61 C62 H62 118.9
C62 C63 C64 117.94(19)
C62 C63 C67 121.5(2)
C64 C63 C67 120.6(2)
C65 C64 C63 122.0(2)
C65 C64 H64 119.0
C63 C64 H64 119.0
C64 C65 C60 118.2(2)
C64 C65 C68 122.0(2)
C60 C65 C68 119.80(18)
C61 C66 H66A 109.5
C61 C66 H66B 109.5
H66A C66 H66B 109.5
C61 C66 H66C 109.5
H66A C66 H66C 109.5
H66B C66 H66C 109.5
C63 C67 H67A 109.5
C63 C67 H67B 109.5
H67A C67 H67B 109.5
C63 C67 H67C 109.5
H67A C67 H67C 109.5
H67B C67 H67C 109.5
C65 C68 H68A 109.5
C65 C68 H68B 109.5
H68A C68 H68B 109.5
C65 C68 H68C 109.5
H68A C68 H68C 109.5
H68B C68 H68C 109.5
C72 C69 C70 109.2(2)
C72 C69 C71 109.68(19)
C70 C69 C71 107.31(18)
C72 C69 C46 112.34(17)
C70 C69 C46 109.27(17)
C71 C69 C46 108.86(19)
C69 C70 H70A 109.5
C69 C70 H70B 109.5
H70A C70 H70B 109.5
C69 C70 H70C 109.5
H70A C70 H70C 109.5
H70B C70 H70C 109.5
C69 C71 H71A 109.5
C69 C71 H71B 109.5
H71A C71 H71B 109.5
C69 C71 H71C 109.5
H71A C71 H71C 109.5
H71B C71 H71C 109.5
C69 C72 H72A 109.5
C69 C72 H72B 109.5
H72A C72 H72B 109.5
C69 C72 H72C 109.5
H72A C72 H72C 109.5
H72B C72 H72C 109.5
C76 C73 C74 110.3(2)
C76 C73 C75 109.3(2)
C74 C73 C75 106.9(2)
C76 C73 C47 112.36(18)
C74 C73 C47 108.8(2)
C75 C73 C47 108.91(18)
C73 C74 H74A 109.5
C73 C74 H74B 109.5
H74A C74 H74B 109.5
C73 C74 H74C 109.5
H74A C74 H74C 109.5
H74B C74 H74C 109.5
C73 C75 H75A 109.5
C73 C75 H75B 109.5
H75A C75 H75B 109.5
C73 C75 H75C 109.5
H75A C75 H75C 109.5
H75B C75 H75C 109.5
C73 C76 H76A 109.5
C73 C76 H76B 109.5
H76A C76 H76B 109.5
C73 C76 H76C 109.5
H76A C76 H76C 109.5
H76B C76 H76C 109.5
C1 N1 C13 118.10(17)
C12 N2 C22 117.23(16)
C50 N4 C60 120.38(16)
C39 N3 C51 120.27(16)

loop_
_geom_bond_atom_site_label_1
_geom_bond_atom_site_label_2
_geom_bond_distance
C1 N1 1.280(2)
C1 C2 1.486(3)
C1 C12 1.514(3)
C2 C7 1.393(3)
C2 C3 1.399(3)
C3 C4 1.393(3)
C3 H3 0.9500
C4 C5 1.400(3)
C4 H4 0.9500
C5 C6 1.392(3)
C5 H5 0.9500
C6 C7 1.389(3)
C6 C8 1.517(3)
C7 C11 1.458(3)
C8 C9 1.561(3)
C8 C31 1.575(3)
C8 H8 1.00(2)
C9 C10 1.516(3)
C9 C35 1.580(3)
C9 H9 1.029(19)
C10 C11 1.336(3)
C10 H10 0.9500
C11 C12 1.486(2)
C12 N2 1.276(2)
C13 C14 1.396(3)
C13 C18 1.399(3)
C13 N1 1.425(3)
C14 C15 1.392(3)
C14 C19 1.504(3)
C15 C16 1.385(3)
C15 H15 0.9500
C16 C17 1.390(3)
C16 C20 1.512(3)
C17 C18 1.390(3)
C17 H17 0.9500
C18 C21 1.510(3)
C19 H19A 0.9800
C19 H19B 0.9800
C19 H19C 0.9800
C20 H20A 0.9800
C20 H20B 0.9800
C20 H20C 0.9800
C21 H21A 0.9800
C21 H21B 0.9800
C21 H21C 0.9800
C22 C27 1.394(3)
C22 C23 1.405(3)
C22 N2 1.422(2)
C23 C24 1.391(3)
C23 C28 1.500(3)
C24 C25 1.389(3)
C24 H24 0.9500
C25 C26 1.389(3)
C25 C29 1.510(3)
C26 C27 1.392(3)
C26 H26 0.9500
C27 C30 1.506(3)
C28 H28A 0.9800
C28 H28B 0.9800
C28 H28C 0.9800
C29 H29A 0.9800
C29 H29B 0.9800
C29 H29C 0.9800
C30 H30A 0.9800
C30 H30B 0.9800
C30 H30C 0.9800
C31 C33 1.533(3)
C31 C32 1.536(3)
C31 C34 1.540(3)
C32 H32A 0.9800
C32 H32B 0.9800
C32 H32C 0.9800
C33 H33A 0.9800
C33 H33B 0.9800
C33 H33C 0.9800
C34 H34A 0.9800
C34 H34B 0.9800
C34 H34C 0.9800
C35 C38 1.518(3)
C35 C37 1.525(3)
C35 C36 1.531(3)
C36 H36A 0.9800
C36 H36B 0.9800
C36 H36C 0.9800
C37 H37A 0.9800
C37 H37B 0.9800
C37 H37C 0.9800
C38 H38A 0.9800
C38 H38B 0.9800
C38 H38C 0.9800
C39 N3 1.275(2)
C39 C40 1.482(3)
C39 C50 1.521(3)
C40 C45 1.389(3)
C40 C41 1.402(3)
C41 C42 1.384(3)
C41 H41 0.9500
C42 C43 1.395(3)
C42 H42 0.9500
C43 C44 1.390(3)
C43 H43 0.9500
C44 C45 1.390(3)
C44 C46 1.511(3)
C45 C49 1.459(2)
C46 C47 1.558(3)
C46 C69 1.576(3)
C46 H46 1.03(2)
C47 C48 1.520(3)
C47 C73 1.585(3)
C47 H47 0.978(19)
C48 C49 1.325(3)
C48 H48 0.9500
C49 C50 1.486(3)
C50 N4 1.275(2)
C51 C52 1.395(3)
C51 C56 1.404(3)
C51 N3 1.427(2)
C52 C53 1.389(3)
C52 C57 1.508(3)
C53 C54 1.387(3)
C53 H53 0.9500
C54 C55 1.387(3)
C54 C58 1.509(3)
C55 C56 1.384(3)
C55 H55 0.9500
C56 C59 1.509(3)
C57 H57A 0.9800
C57 H57B 0.9800
C57 H57C 0.9800
C58 H58A 0.9800
C58 H58B 0.9800
C58 H58C 0.9800
C59 H59A 0.9800
C59 H59B 0.9800
C59 H59C 0.9800
C60 C61 1.394(3)
C60 C65 1.399(3)
C60 N4 1.427(2)
C61 C62 1.392(3)
C61 C66 1.512(3)
C62 C63 1.386(3)
C62 H62 0.9500
C63 C64 1.394(3)
C63 C67 1.516(3)
C64 C65 1.390(3)
C64 H64 0.9500
C65 C68 1.501(3)
C66 H66A 0.9800
C66 H66B 0.9800
C66 H66C 0.9800
C67 H67A 0.9800
C67 H67B 0.9800
C67 H67C 0.9800
C68 H68A 0.9800
C68 H68B 0.9800
C68 H68C 0.9800
C69 C72 1.521(3)
C69 C70 1.536(3)
C69 C71 1.547(3)
C70 H70A 0.9800
C70 H70B 0.9800
C70 H70C 0.9800
C71 H71A 0.9800
C71 H71B 0.9800
C71 H71C 0.9800
C72 H72A 0.9800
C72 H72B 0.9800
C72 H72C 0.9800
C73 C76 1.509(3)
C73 C74 1.532(3)
C73 C75 1.533(3)
C74 H74A 0.9800
C74 H74B 0.9800
C74 H74C 0.9800
C75 H75A 0.9800
C75 H75B 0.9800
C75 H75C 0.9800
C76 H76A 0.9800
C76 H76B 0.9800
C76 H76C 0.9800

loop_
_geom_torsion_atom_site_label_1
_geom_torsion_atom_site_label_2
_geom_torsion_atom_site_label_3
_geom_torsion_atom_site_label_4
_geom_torsion
N1 C1 C2 C7 172.2(2)
C12 C1 C2 C7 -4.1(2)
N1 C1 C2 C3 -7.7(4)
C12 C1 C2 C3 175.9(2)
C7 C2 C3 C4 0.1(3)
C1 C2 C3 C4 -180.0(2)
C2 C3 C4 C5 -2.2(3)
C3 C4 C5 C6 0.3(3)
C4 C5 C6 C7 3.4(3)
C4 C5 C6 C8 -174.92(19)
C5 C6 C7 C2 -5.7(3)
C8 C6 C7 C2 172.78(18)
C5 C6 C7 C11 172.96(18)
C8 C6 C7 C11 -8.6(3)
C3 C2 C7 C6 4.0(3)
C1 C2 C7 C6 -175.99(18)
C3 C2 C7 C11 -174.78(17)
C1 C2 C7 C11 5.3(2)
C7 C6 C8 C9 31.3(2)
C5 C6 C8 C9 -150.40(19)
C7 C6 C8 C31 -96.2(2)
C5 C6 C8 C31 82.1(2)
C6 C8 C9 C10 -37.7(2)
C31 C8 C9 C10 89.8(2)
C6 C8 C9 C35 90.5(2)
C31 C8 C9 C35 -142.00(17)
C8 C9 C10 C11 23.6(3)
C35 C9 C10 C11 -106.2(2)
C9 C10 C11 C7 0.1(3)
C9 C10 C11 C12 172.3(2)
C6 C7 C11 C10 -8.8(3)
C2 C7 C11 C10 169.96(18)
C6 C7 C11 C12 177.07(18)
C2 C7 C11 C12 -4.2(2)
C10 C11 C12 N2 8.8(4)
C7 C11 C12 N2 -178.3(2)
C10 C11 C12 C1 -171.6(2)
C7 C11 C12 C1 1.3(2)
N1 C1 C12 N2 4.5(3)
C2 C1 C12 N2 -178.69(18)
N1 C1 C12 C11 -175.21(18)
C2 C1 C12 C11 1.6(2)
C18 C13 C14 C15 2.9(3)
N1 C13 C14 C15 -179.83(17)
C18 C13 C14 C19 -178.39(18)
N1 C13 C14 C19 -1.1(3)
C13 C14 C15 C16 0.7(3)
C19 C14 C15 C16 -178.02(18)
C14 C15 C16 C17 -2.7(3)
C14 C15 C16 C20 178.18(19)
C15 C16 C17 C18 1.2(3)
C20 C16 C17 C18 -179.64(19)
C16 C17 C18 C13 2.1(3)
C16 C17 C18 C21 -177.86(19)
C14 C13 C18 C17 -4.2(3)
N1 C13 C18 C17 178.48(17)
C14 C13 C18 C21 175.76(19)
N1 C13 C18 C21 -1.5(3)
C27 C22 C23 C24 -1.0(3)
N2 C22 C23 C24 -179.29(17)
C27 C22 C23 C28 -177.87(18)
N2 C22 C23 C28 3.9(3)
C22 C23 C24 C25 1.2(3)
C28 C23 C24 C25 178.02(18)
C23 C24 C25 C26 -0.7(3)
C23 C24 C25 C29 177.79(19)
C24 C25 C26 C27 0.1(3)
C29 C25 C26 C27 -178.50(19)
C25 C26 C27 C22 0.1(3)
C25 C26 C27 C30 -177.27(19)
C23 C22 C27 C26 0.4(3)
N2 C22 C27 C26 178.66(17)
C23 C22 C27 C30 177.81(18)
N2 C22 C27 C30 -3.9(3)
C6 C8 C31 C33 71.4(2)
C9 C8 C31 C33 -56.0(2)
C6 C8 C31 C32 -49.2(2)
C9 C8 C31 C32 -176.53(17)
C6 C8 C31 C34 -166.81(17)
C9 C8 C31 C34 65.8(2)
C10 C9 C35 C38 76.4(2)
C8 C9 C35 C38 -53.4(2)
C10 C9 C35 C37 -44.9(2)
C8 C9 C35 C37 -174.68(17)
C10 C9 C35 C36 -162.41(17)
C8 C9 C35 C36 67.8(2)
N3 C39 C40 C45 171.5(2)
C50 C39 C40 C45 -4.9(2)
N3 C39 C40 C41 -7.3(4)
C50 C39 C40 C41 176.4(2)
C45 C40 C41 C42 -0.9(3)
C39 C40 C41 C42 177.8(2)
C40 C41 C42 C43 0.9(3)
C41 C42 C43 C44 1.2(3)
C42 C43 C44 C45 -3.1(3)
C42 C43 C44 C46 176.2(2)
C41 C40 C45 C44 -1.2(3)
C39 C40 C45 C44 179.85(18)
C41 C40 C45 C49 176.98(18)
C39 C40 C45 C49 -2.0(2)
C43 C44 C45 C40 3.1(3)
C46 C44 C45 C40 -176.24(18)
C43 C44 C45 C49 -174.84(18)
C46 C44 C45 C49 5.8(3)
C45 C44 C46 C47 -30.3(2)
C43 C44 C46 C47 150.41(19)
C45 C44 C46 C69 97.2(2)
C43 C44 C46 C69 -82.1(2)
C44 C46 C47 C48 38.9(2)
C69 C46 C47 C48 -88.6(2)
C44 C46 C47 C73 -89.3(2)
C69 C46 C47 C73 143.20(18)
C46 C47 C48 C49 -25.1(3)
C73 C47 C48 C49 103.6(2)
C47 C48 C49 C45 -0.5(3)
C47 C48 C49 C50 -173.54(19)
C40 C45 C49 C48 -166.72(18)
C44 C45 C49 C48 11.5(3)
C40 C45 C49 C50 8.1(2)
C44 C45 C49 C50 -173.72(17)
C48 C49 C50 N4 -18.0(4)
C45 C49 C50 N4 168.2(2)
C48 C49 C50 C39 163.2(2)
C45 C49 C50 C39 -10.56(19)
N3 C39 C50 N4 13.8(3)
C40 C39 C50 N4 -169.31(18)
N3 C39 C50 C49 -167.26(17)
C40 C39 C50 C49 9.6(2)
C56 C51 C52 C53 1.2(3)
N3 C51 C52 C53 175.68(17)
C56 C51 C52 C57 179.70(18)
N3 C51 C52 C57 -5.8(3)
C51 C52 C53 C54 -0.4(3)
C57 C52 C53 C54 -178.92(19)
C52 C53 C54 C55 0.1(3)
C52 C53 C54 C58 -178.00(19)
C53 C54 C55 C56 -0.5(3)
C58 C54 C55 C56 177.59(18)
C54 C55 C56 C51 1.3(3)
C54 C55 C56 C59 -179.32(18)
C52 C51 C56 C55 -1.6(3)
N3 C51 C56 C55 -176.03(17)
C52 C51 C56 C59 178.99(18)
N3 C51 C56 C59 4.5(3)
C65 C60 C61 C62 0.6(3)
N4 C60 C61 C62 -173.52(18)
C65 C60 C61 C66 -179.99(19)
N4 C60 C61 C66 5.9(3)
C60 C61 C62 C63 0.8(3)
C66 C61 C62 C63 -178.6(2)
C61 C62 C63 C64 -1.3(3)
C61 C62 C63 C67 177.1(2)
C62 C63 C64 C65 0.4(3)
C67 C63 C64 C65 -178.0(2)
C63 C64 C65 C60 1.0(3)
C63 C64 C65 C68 -178.6(2)
C61 C60 C65 C64 -1.5(3)
N4 C60 C65 C64 172.77(17)
C61 C60 C65 C68 178.09(19)
N4 C60 C65 C68 -7.7(3)
C44 C46 C69 C72 -66.9(2)
C47 C46 C69 C72 60.2(2)
C44 C46 C69 C70 54.5(2)
C47 C46 C69 C70 -178.35(17)
C44 C46 C69 C71 171.43(17)
C47 C46 C69 C71 -61.4(2)
C48 C47 C73 C76 -75.9(2)
C46 C47 C73 C76 53.5(2)
C48 C47 C73 C74 161.58(18)
C46 C47 C73 C74 -68.9(2)
C48 C47 C73 C75 45.3(3)
C46 C47 C73 C75 174.8(2)
C2 C1 N1 C13 1.5(3)
C12 C1 N1 C13 177.45(17)
C14 C13 N1 C1 97.0(2)
C18 C13 N1 C1 -85.7(2)
C11 C12 N2 C22 2.4(3)
C1 C12 N2 C22 -177.21(17)
C27 C22 N2 C12 87.3(2)
C23 C22 N2 C12 -94.4(2)
C49 C50 N4 C60 2.2(3)
C39 C50 N4 C60 -179.19(17)
C61 C60 N4 C50 -90.4(2)
C65 C60 N4 C50 95.3(2)
C40 C39 N3 C51 -0.7(3)
C50 C39 N3 C51 175.24(17)
C52 C51 N3 C39 103.8(2)
C56 C51 N3 C39 -81.7(2)
